data_4329658
loop_
_publ_author_name
'Jes\'us Ferrando-Soria'
'Thais Grancha'
'Jorge Pas\'an'
'Catalina Ruiz-P\'erez'
'Laura Ca\~nadillas-Delgado'
'Yves Journaux'
'Miguel Julve'
'Joan Cano'
'Francesc Lloret'
'Emilio Pardo'

_publ_contact_author_address
;
 Laboratorio de Rayos X y Materiales Moleculares
 Dpto. F\'isica Fundamental II. Facultad de F\'isica
 Universidad de La Laguna
 E-38204. La Laguna. Tenerife
 Spain
;
_publ_contact_author_email caruiz@ull.es
_publ_contact_author_name 'Professor Catalina Ruiz-P\'erez'
_publ_section_title
;
 Solid-State Aggregation of Metallacyclophane-Based MnIICuII
 One-Dimensional Ladders
;
_journal_name_full 'Inorganic Chemistry'
_journal_page_first 7019
_journal_page_last 7021
_journal_paper_doi 10.1021/ic300953n
_journal_volume 51
_journal_year 2012
_chemical_formula_sum 'C120 H188.5 Cu8 Mn12 N24 O137.5'
_chemical_formula_weight 5335.05
_chemical_name_systematic
;
 ?
;
_space_group_IT_number 33
_symmetry_cell_setting orthorhombic
_symmetry_Int_Tables_number 33
_symmetry_space_group_name_Hall 'P -2n 2a'
_symmetry_space_group_name_H-M 'P 21 c n'
_atom_sites_solution_hydrogens geom
_atom_sites_solution_primary direct
_atom_sites_solution_secondary difmap
_audit_creation_method SHELXL-97
_cell_angle_alpha 90.00
_cell_angle_beta 90.00
_cell_angle_gamma 90.00
_cell_formula_units_Z 2
_cell_length_a 14.470(3)
_cell_length_b 18.537(4)
_cell_length_c 37.982(8)
_cell_measurement_temperature 293(2)
_cell_volume 10188(4)
_computing_cell_refinement 'HKL2000 (Otwinowski & Minor, 1997)'
_computing_data_collection 'mxcube (Gabadinho & McSweeney, 2010'
_computing_data_reduction 'HKL2000 (Otwinowski & Minor, 1997)'
_computing_molecular_graphics 'Ortep-3 for Windows (Farrugia, 1997)'
_computing_publication_material 'WinGX publication routines (Farrugia, 1999)'
_computing_structure_refinement 'SHELXL-97 (Sheldrick, 2008)'
_computing_structure_solution 'SHELXL-97 (Sheldrick, 2008)'
_diffrn_ambient_temperature 100(2)
_diffrn_detector 'HUBER ADSC Q210r CCD detector'
_diffrn_detector_area_resol_mean 9.6
_diffrn_measured_fraction_theta_full 0.973
_diffrn_measured_fraction_theta_max 0.973
_diffrn_measurement_device_type 'Single-axis HUBER diffractometer'
_diffrn_measurement_method 'CCD rotation images, thick slices'
_diffrn_radiation_detector 'ADSC Q210r CCD (binned mode)'
_diffrn_radiation_monochromator 'Si 111'
_diffrn_radiation_probe x-ray
_diffrn_radiation_type synchrotron
_diffrn_radiation_wavelength 0.73800
_diffrn_reflns_av_R_equivalents 0.0922
_diffrn_reflns_av_sigmaI/netI 0.0570
_diffrn_reflns_limit_h_max 18
_diffrn_reflns_limit_h_min -15
_diffrn_reflns_limit_k_max 22
_diffrn_reflns_limit_k_min -23
_diffrn_reflns_limit_l_max 48
_diffrn_reflns_limit_l_min -48
_diffrn_reflns_number 108050
_diffrn_reflns_theta_full 28.26
_diffrn_reflns_theta_max 28.26
_diffrn_reflns_theta_min 1.27
_diffrn_source synchrotron
_diffrn_source_type 'ESRF-CRG BM16'
_exptl_absorpt_coefficient_mu 1.651
_exptl_absorpt_correction_T_max 0.9220
_exptl_absorpt_correction_T_min 0.8523
_exptl_absorpt_correction_type sphere
_exptl_crystal_colour pale_green
_exptl_crystal_density_diffrn 1.739
_exptl_crystal_description prism
_exptl_crystal_F_000 5417
_exptl_crystal_size_max 0.10
_exptl_crystal_size_mid 0.09
_exptl_crystal_size_min 0.05
_refine_diff_density_max 2.086
_refine_diff_density_min -1.099
_refine_diff_density_rms 0.200
_refine_ls_abs_structure_details 'Flack H D (1983), Acta Cryst. A39, 876-881'
_refine_ls_abs_structure_Flack 0.504(17)
_refine_ls_extinction_coef 0.060(3)
_refine_ls_extinction_expression Fc^*^=kFc[1+0.001xFc^2^\l^3^/sin(2\q)]^-1/4^
_refine_ls_extinction_method SHELXL
_refine_ls_goodness_of_fit_ref 1.725
_refine_ls_hydrogen_treatment constr
_refine_ls_matrix_type full
_refine_ls_number_parameters 1541
_refine_ls_number_reflns 20916
_refine_ls_number_restraints 30
_refine_ls_restrained_S_all 1.771
_refine_ls_R_factor_all 0.1094
_refine_ls_R_factor_gt 0.1083
_refine_ls_shift/su_max 0.052
_refine_ls_shift/su_mean 0.009
_refine_ls_structure_factor_coef Fsqd
_refine_ls_weighting_details 'calc w=1/[\s^2^(Fo^2^)+(0.2000P)^2^+0.0000P] where P=(Fo^2^+2Fc^2^)/3'
_refine_ls_weighting_scheme calc
_refine_ls_wR_factor_gt 0.3493
_refine_ls_wR_factor_ref 0.3521
_reflns_number_gt 20305
_reflns_number_total 20916
_reflns_threshold_expression >2sigma(I)
_cod_data_source_file ic300953n_si_002.cif
_cod_data_source_block compound1
_cod_original_formula_sum 'C120 H188.50 Cu8 Mn12 N24 O137.50'
_cod_database_code 4329658

loop_
_symmetry_equiv_pos_as_xyz
'x, y, z'
'x+1/2, y+1/2, -z+1/2'
'x+1/2, -y, -z'
'x, -y+1/2, z+1/2'

loop_
_atom_site_label
_atom_site_type_symbol
_atom_site_fract_x
_atom_site_fract_y
_atom_site_fract_z
_atom_site_U_iso_or_equiv
_atom_site_adp_type
_atom_site_occupancy
_atom_site_symmetry_multiplicity
_atom_site_calc_flag
_atom_site_refinement_flags
_atom_site_disorder_group
Cu1 Cu 0.93241(5) 0.06781(4) 0.419869(16) 0.0285(3) Uani 1 1 d . .
Cu2 Cu 0.92832(6) 0.06825(4) 0.169730(16) 0.0318(3) Uani 1 1 d . .
Cu3 Cu 0.92199(6) 0.42678(4) 0.419293(16) 0.0326(3) Uani 1 1 d . .
Cu4 Cu 0.92695(6) 0.42719(4) 0.169627(16) 0.0330(3) Uani 1 1 d . .
Mn1 Mn 0.74802(8) 0.03586(6) 0.29481(2) 0.0353(3) Uani 1 1 d . .
Mn2 Mn 1.10551(9) 0.03585(5) 0.04365(2) 0.0373(4) Uani 1 1 d . .
Mn3 Mn 0.73926(10) 0.45602(6) 0.29353(2) 0.0449(4) Uani 1 1 d . .
Mn4 Mn 1.11381(8) 0.45832(5) 0.04536(2) 0.0346(3) Uani 1 1 d . .
C1 C 0.8262(4) 0.0123(3) 0.36551(15) 0.0275(11) Uani 1 1 d . .
C2 C 0.8641(4) 0.0831(3) 0.35209(12) 0.0277(11) Uani 1 1 d . .
C3 C 0.9639(3) 0.1853(2) 0.36437(10) 0.0150(8) Uani 1 1 d . .
C4 C 0.9208(4) 0.24756(18) 0.37119(14) 0.0175(10) Uani 1 1 d . .
H4 H 0.8621 0.2465 0.3812 0.021 Uiso 1 1 calc R .
C5 C 0.9605(3) 0.3123(2) 0.36387(10) 0.0159(9) Uani 1 1 d . .
C6 C 1.0469(4) 0.3164(2) 0.34871(10) 0.0181(9) Uani 1 1 d . .
H6 H 1.0744 0.3603 0.3433 0.022 Uiso 1 1 calc R .
C7 C 1.0911(7) 0.2497(2) 0.3419(2) 0.041(2) Uani 1 1 d . .
H7 H 1.1503 0.2502 0.3324 0.049 Uiso 1 1 calc R .
C8 C 1.0491(3) 0.1827(2) 0.34909(10) 0.0157(8) Uani 1 1 d . .
H8 H 1.0778 0.1392 0.3437 0.019 Uiso 1 1 calc R .
C9 C 0.8564(5) 0.4091(3) 0.35138(13) 0.0338(13) Uani 1 1 d . .
C10 C 0.8147(5) 0.4789(4) 0.36462(15) 0.0418(17) Uani 1 1 d . .
C11 C 0.8708(6) 0.0178(3) 0.23442(16) 0.0393(14) Uani 1 1 d D .
C12 C 0.8035(6) 0.0837(3) 0.22702(14) 0.0408(16) Uani 1 1 d D .
C13 C 0.7809(5) 0.1806(3) 0.18909(12) 0.0308(12) Uani 1 1 d . .
C14 C 0.6922(5) 0.1794(3) 0.18000(15) 0.0379(14) Uani 1 1 d . .
H14 H 0.6635 0.1349 0.1770 0.045 Uiso 1 1 calc R .
C15 C 0.6381(6) 0.2444(3) 0.1745(3) 0.049(2) Uani 1 1 d . .
H15 H 0.5758 0.2439 0.1684 0.059 Uiso 1 1 calc R .
C16 C 0.6922(6) 0.3117(3) 0.17963(15) 0.0421(15) Uani 1 1 d . .
H16 H 0.6633 0.3560 0.1763 0.051 Uiso 1 1 calc R .
C17 C 0.7812(5) 0.3104(3) 0.18890(12) 0.0301(12) Uani 1 1 d . .
C18 C 0.8318(6) 0.2466(2) 0.19431(14) 0.0287(14) Uani 1 1 d . .
H18 H 0.8938 0.2470 0.2008 0.034 Uiso 1 1 calc R .
C19 C 0.8008(6) 0.4084(3) 0.22623(15) 0.0428(17) Uani 1 1 d . .
C20 C 0.8676(7) 0.4735(4) 0.23439(18) 0.0455(16) Uani 1 1 d . .
C21 C 1.0339(5) 0.0190(3) 0.11593(14) 0.0323(13) Uani 1 1 d . .
C22 C 0.9906(5) 0.0907(3) 0.10198(13) 0.0301(12) Uani 1 1 d . .
C23 C 0.8943(6) 0.1822(3) 0.11357(15) 0.0427(17) Uani 1 1 d . .
C24 C 0.8042(6) 0.1874(4) 0.0979(2) 0.056(2) Uani 1 1 d . .
H24 H 0.7728 0.1446 0.0935 0.067 Uiso 1 1 calc R .
C25 C 0.7621(5) 0.2493(2) 0.0893(2) 0.0333(15) Uani 1 1 d . .
H25 H 0.7046 0.2491 0.0783 0.040 Uiso 1 1 calc R .
C26 C 0.8036(5) 0.3096(3) 0.0966(2) 0.0498(19) Uani 1 1 d . .
H26 H 0.7738 0.3524 0.0907 0.060 Uiso 1 1 calc R .
C27 C 0.8937(6) 0.3144(3) 0.11330(16) 0.0431(17) Uani 1 1 d . .
C28 C 0.9449(7) 0.2485(2) 0.12161(17) 0.0363(19) Uani 1 1 d . .
H28 H 1.0041 0.2487 0.1311 0.044 Uiso 1 1 calc R .
C29 C 0.9920(5) 0.4067(3) 0.10226(13) 0.0287(11) Uani 1 1 d . .
C30 C 1.0365(5) 0.4782(3) 0.11651(13) 0.0319(13) Uani 1 1 d . .
C31 C 0.9811(5) 0.0209(3) -0.01796(15) 0.0321(12) Uani 1 1 d . .
C32 C 1.0408(3) 0.0878(2) -0.02500(10) 0.0149(8) Uani 1 1 d . .
C33 C 1.0786(4) 0.1849(3) -0.06153(12) 0.0234(10) Uani 1 1 d . .
C34 C 1.0342(4) 0.25116(18) -0.05817(13) 0.0181(10) Uani 1 1 d . .
H34 H 0.9709 0.2521 -0.0538 0.022 Uiso 1 1 calc R .
C35 C 1.0816(4) 0.3158(3) -0.06117(12) 0.0200(9) Uani 1 1 d . .
C36 C 1.1754(4) 0.3132(3) -0.07122(12) 0.0280(11) Uani 1 1 d . .
H36 H 1.2102 0.3549 -0.0743 0.034 Uiso 1 1 calc R .
C37 C 1.2109(5) 0.24837(19) -0.07593(13) 0.0231(12) Uani 1 1 d . .
H37 H 1.2720 0.2475 -0.0835 0.028 Uiso 1 1 calc R .
C38 C 1.1725(5) 0.1852(3) -0.07149(13) 0.0338(13) Uani 1 1 d . .
H38 H 1.2054 0.1426 -0.0747 0.041 Uiso 1 1 calc R .
C39 C 1.0464(3) 0.4123(2) -0.02440(10) 0.0153(8) Uani 1 1 d . .
C40 C 0.9933(5) 0.4799(3) -0.01654(13) 0.0286(11) Uani 1 1 d . .
Mn5 Mn 0.95111(12) 0.71472(8) 0.47241(3) 0.0327(4) Uani 0.6520(15) 1 d P 1
Mn6 Mn 1.40735(12) 1.21243(8) 0.27752(4) 0.0351(4) Uani 0.6520(15) 1 d P 1
O13W O 0.8635(6) 0.6266(4) 0.4967(2) 0.053(2) Uani 0.6520(15) 1 d P 1
O14W O 1.0528(7) 0.7040(4) 0.51405(17) 0.0472(17) Uani 0.6520(15) 1 d P 1
O15W O 0.8478(5) 0.7869(4) 0.49113(19) 0.0445(17) Uani 0.6520(15) 1 d P 1
O16W O 1.4908(7) 1.1205(4) 0.2592(2) 0.0526(19) Uani 0.6520(15) 1 d P 1
O17W O 1.3024(6) 1.1965(4) 0.23590(16) 0.0431(16) Uani 0.6520(15) 1 d P 1
O18W O 1.5214(7) 1.2809(4) 0.2605(2) 0.056(2) Uani 0.6520(15) 1 d P 1
O34W O 1.3843(10) 1.0521(9) 0.4265(6) 0.091(7) Uani 0.3260(7) 1 d P 1
O25 O 1.3367(6) 0.3049(4) 0.29695(18) 0.0467(18) Uani 0.6520(15) 1 d PD 1
O26 O 1.2159(5) 0.3142(4) 0.26247(16) 0.0378(15) Uani 0.6520(15) 1 d PD 1
O27 O 1.1688(7) 0.4461(5) 0.2993(2) 0.056(2) Uani 0.6520(15) 1 d PD 1
O28 O 0.8901(5) 0.7020(4) 0.42334(16) 0.0395(15) Uani 0.6520(15) 1 d P 1
O29 O 0.9104(5) 0.6546(4) 0.36767(15) 0.0369(14) Uani 0.6520(15) 1 d P 1
O30 O 1.0380(5) 0.6346(4) 0.44587(15) 0.0367(14) Uani 0.6520(15) 1 d P 1
O31 O 1.0231(6) 0.8054(3) 0.45175(17) 0.0375(14) Uani 0.6520(15) 1 d P 1
O32 O 1.1459(6) 0.8215(4) 0.48888(17) 0.0464(18) Uani 0.6520(15) 1 d P 1
O33 O 1.1804(4) 0.9438(3) 0.45602(13) 0.0247(12) Uani 0.6520(15) 1 d P 1
O34 O 1.4703(6) 1.2016(3) 0.32984(17) 0.0423(15) Uani 0.6520(15) 1 d PD 1
O35 O 1.4615(10) 1.1537(6) 0.3837(2) 0.110(5) Uani 0.6520(15) 1 d PD 1
O36 O 1.3187(4) 1.1359(3) 0.30743(14) 0.0285(12) Uani 0.6520(15) 1 d PD 1
N4 N 1.3040(6) 1.0814(4) 0.3598(2) 0.0317(16) Uani 0.6520(15) 1 d PD 1
H4A H 1.3271 1.0801 0.3806 0.038 Uiso 0.6520(15) 1 calc PR 1
N5 N 1.0584(6) 0.5735(4) 0.39310(18) 0.0303(16) Uani 0.6520(15) 1 d P 1
H5 H 1.0311 0.5685 0.3731 0.036 Uiso 0.6520(15) 1 calc PR 1
N7 N 1.2740(7) 0.4131(5) 0.3401(2) 0.0410(19) Uani 0.6520(15) 1 d PD 1
H7A H 1.3236 0.3883 0.3432 0.049 Uiso 0.6520(15) 1 calc PR 1
N13 N 1.0904(5) 0.9083(4) 0.40984(16) 0.0213(13) Uani 0.6520(15) 1 d P 1
H13 H 1.0494 0.8760 0.4054 0.026 Uiso 0.6520(15) 1 calc PR 1
C41 C 1.2636(6) 0.3373(5) 0.28755(19) 0.0330(18) Uani 0.6520(15) 1 d PD 1
C42 C 1.2291(5) 0.4042(4) 0.30887(19) 0.0242(16) Uani 0.6520(15) 1 d PD 1
C43 C 1.2471(7) 0.4590(5) 0.3680(2) 0.0300(19) Uani 0.6520(15) 1 d P 1
C44 C 1.1665(7) 0.4969(5) 0.3650(2) 0.0310(18) Uani 0.6520(15) 1 d P 1
H44 H 1.1343 0.4977 0.3438 0.037 Uiso 0.6520(15) 1 calc PR 1
C45 C 1.1323(8) 0.5354(5) 0.3951(2) 0.039(2) Uani 0.6520(15) 1 d P 1
C46 C 1.1838(7) 0.5324(5) 0.4279(2) 0.0303(17) Uani 0.6520(15) 1 d P 1
H46 H 1.1621 0.5546 0.4483 0.036 Uiso 0.6520(15) 1 calc PR 1
C47 C 1.2701(6) 0.4935(4) 0.42756(19) 0.0254(15) Uani 0.6520(15) 1 d P 1
H47 H 1.3069 0.4932 0.4476 0.031 Uiso 0.6520(15) 1 calc PR 1
C48 C 1.2977(6) 0.4581(4) 0.39897(18) 0.0238(15) Uani 0.6520(15) 1 d P 1
H48 H 1.3526 0.4321 0.3998 0.029 Uiso 0.6520(15) 1 calc PR 1
C49 C 1.0123(6) 0.6204(4) 0.4149(2) 0.0265(15) Uani 0.6520(15) 1 d P 1
C50 C 0.9299(6) 0.6633(5) 0.3996(2) 0.0321(18) Uani 0.6520(15) 1 d P 1
C51 C 1.0932(8) 0.8352(5) 0.4631(2) 0.0350(19) Uani 0.6520(15) 1 d P 1
C52 C 1.1228(8) 0.9067(7) 0.4431(3) 0.043(2) Uani 0.6520(15) 1 d P 1
C53 C 1.1111(8) 0.9521(6) 0.3818(4) 0.045(3) Uani 0.6520(15) 1 d P 1
C54 C 1.1967(7) 0.9967(5) 0.3823(2) 0.0345(19) Uani 0.6520(15) 1 d P 1
H54 H 1.2326 0.9983 0.4026 0.041 Uiso 0.6520(15) 1 calc PR 1
C55 C 1.2230(6) 1.0346(4) 0.3540(2) 0.0270(17) Uani 0.6520(15) 1 d P 1
C56 C 1.1734(7) 1.0320(4) 0.32274(19) 0.0343(19) Uani 0.6520(15) 1 d P 1
H56 H 1.1933 1.0575 0.3031 0.041 Uiso 0.6520(15) 1 calc PR 1
C57 C 1.0947(7) 0.9911(5) 0.3214(2) 0.0368(19) Uani 0.6520(15) 1 d P 1
H57 H 1.0603 0.9896 0.3007 0.044 Uiso 0.6520(15) 1 calc PR 1
C58 C 1.0647(6) 0.9509(4) 0.3511(2) 0.0347(18) Uani 0.6520(15) 1 d P 1
H58 H 1.0115 0.9230 0.3493 0.042 Uiso 0.6520(15) 1 calc PR 1
C59 C 1.3459(7) 1.1248(5) 0.3376(2) 0.050(3) Uani 0.6520(15) 1 d PD 1
C60 C 1.4282(7) 1.1616(6) 0.3528(3) 0.062(3) Uani 0.6520(15) 1 d PD 1
Mn5A Mn 0.9500(3) 0.78316(18) 0.47196(7) 0.0413(8) Uani 0.3480(15) 1 d PD 2
Mn6A Mn 1.4087(3) 1.28579(19) 0.27799(7) 0.0438(8) Uani 0.3480(15) 1 d P 2
O13A O 0.8480(10) 0.7084(7) 0.4895(3) 0.036(3) Uiso 0.3480(15) 1 d P 2
O14A O 1.0467(16) 0.7936(10) 0.5119(4) 0.066(4) Uiso 0.3480(15) 1 d P 2
O15A O 0.8564(12) 0.8730(8) 0.4917(4) 0.050(3) Uiso 0.3480(15) 1 d P 2
O16A O 1.5326(14) 1.2220(11) 0.2625(4) 0.061(4) Uiso 0.3480(15) 1 d P 2
O17A O 1.3066(11) 1.3026(7) 0.2362(3) 0.038(3) Uiso 0.3480(15) 1 d P 2
O18A O 1.4832(17) 1.3711(11) 0.2592(5) 0.071(5) Uiso 0.3480(15) 1 d P 2
O25A O 1.4757(12) 0.3028(7) 0.3311(3) 0.051(3) Uiso 0.3480(15) 1 d PD 2
O26A O 1.4764(15) 0.3514(10) 0.3854(4) 0.076(5) Uiso 0.3480(15) 1 d PD 2
O27A O 1.3223(8) 0.3649(5) 0.3084(2) 0.026(2) Uiso 0.3480(15) 1 d PD 2
O28A O 1.1573(13) 0.6775(9) 0.4868(4) 0.053(3) Uiso 0.3480(15) 1 d P 2
O29A O 1.0243(13) 0.6938(8) 0.4521(4) 0.049(3) Uiso 0.3480(15) 1 d P 2
O30A O 1.1813(8) 0.5582(5) 0.4571(2) 0.0175(18) Uiso 0.3480(15) 1 d P 2
O31A O 0.9162(9) 0.8386(6) 0.3690(3) 0.027(2) Uiso 0.3480(15) 1 d P 2
O32A O 0.8914(13) 0.7920(8) 0.4241(3) 0.050(3) Uiso 0.3480(15) 1 d P 2
O33A O 1.0375(11) 0.8614(7) 0.4469(3) 0.040(3) Uiso 0.3480(15) 1 d PD 2
O34A O 1.2203(10) 1.1826(7) 0.2609(3) 0.039(3) Uiso 0.3480(15) 1 d PD 2
O36A O 1.1628(13) 1.0472(9) 0.3015(4) 0.051(4) Uiso 0.3480(15) 1 d PD 2
O40A O 1.3337(13) 1.1957(8) 0.2978(4) 0.053(4) Uiso 0.3480(15) 1 d PD 2
N4A N 1.2769(14) 1.0788(9) 0.3411(4) 0.040(4) Uiso 0.3480(15) 1 d PD 2
H4A1 H 1.3298 1.0992 0.3438 0.048 Uiso 0.3480(15) 1 calc PR 2
N5A N 1.0910(10) 0.5894(7) 0.4082(3) 0.021(2) Uiso 0.3480(15) 1 d P 2
H5A H 1.0477 0.6192 0.4029 0.025 Uiso 0.3480(15) 1 calc PR 2
N7A N 1.3087(11) 0.4168(7) 0.3590(4) 0.033(3) Uiso 0.3480(15) 1 d PD 2
H7A1 H 1.3298 0.4193 0.3802 0.039 Uiso 0.3480(15) 1 calc PR 2
N13A N 1.0648(12) 0.9236(8) 0.3944(4) 0.029(3) Uiso 0.3480(15) 1 d P 2
H13A H 1.0332 0.9295 0.3755 0.034 Uiso 0.3480(15) 1 calc PR 2
C41A C 1.3582(12) 0.3708(9) 0.3374(4) 0.074(7) Uiso 0.3480(15) 1 d PD 2
C42A C 1.4437(8) 0.3453(6) 0.3581(3) 0.020(2) Uiso 0.3480(15) 1 d PD 2
C43A C 1.1715(10) 0.4649(7) 0.3224(3) 0.037(4) Uiso 0.3480(15) 1 d PG 2
H43A H 1.1879 0.4369 0.3031 0.045 Uiso 0.3480(15) 1 calc PR 2
C44A C 1.0934(10) 0.5086(8) 0.3209(3) 0.063(6) Uiso 0.3480(15) 1 d PG 2
H44A H 1.0576 0.5097 0.3006 0.076 Uiso 0.3480(15) 1 calc PR 2
C45A C 1.0689(10) 0.5504(8) 0.3498(4) 0.056(5) Uiso 0.3480(15) 1 d PG 2
H45A H 1.0167 0.5796 0.3488 0.068 Uiso 0.3480(15) 1 calc PR 2
C46A C 1.1224(11) 0.5487(8) 0.3802(3) 0.054(6) Uiso 0.3480(15) 1 d PG 2
C47A C 1.2004(10) 0.5051(8) 0.3817(3) 0.040(4) Uiso 0.3480(15) 1 d PG 2
H47A H 1.2363 0.5039 0.4020 0.048 Uiso 0.3480(15) 1 calc PR 2
C48A C 1.2250(9) 0.4632(6) 0.3528(3) 0.036(4) Uiso 0.3480(15) 1 d PG 2
C49A C 1.1172(19) 0.5912(14) 0.4445(7) 0.052(5) Uiso 0.3480(15) 1 d P 2
C50A C 1.0948(19) 0.6652(11) 0.4620(5) 0.049(4) Uiso 0.3480(15) 1 d P 2
C51A C 0.9330(11) 0.8284(9) 0.3988(4) 0.029(3) Uiso 0.3480(15) 1 d PD 2
C52A C 1.0129(11) 0.8729(8) 0.4155(4) 0.028(3) Uiso 0.3480(15) 1 d PD 2
C53A C 1.1808(15) 0.9651(10) 0.4270(4) 0.039(4) Uiso 0.3480(15) 1 d P 2
H53A H 1.1566 0.9429 0.4469 0.047 Uiso 0.3480(15) 1 calc PR 2
C54A C 1.2710(12) 1.0075(8) 0.4276(4) 0.027(3) Uiso 0.3480(15) 1 d P 2
H54A H 1.3065 1.0104 0.4480 0.032 Uiso 0.3480(15) 1 calc PR 2
C55A C 1.2963(10) 1.0387(7) 0.3994(3) 0.020(3) Uiso 0.3480(15) 1 d P 2
H55A H 1.3511 1.0649 0.4001 0.024 Uiso 0.3480(15) 1 calc PR 2
C56A C 1.2477(13) 1.0368(9) 0.3668(4) 0.023(3) Uiso 0.3480(15) 1 d P 2
C57A C 1.1686(14) 0.9988(10) 0.3643(5) 0.034(4) Uiso 0.3480(15) 1 d P 2
H57A H 1.1374 0.9983 0.3429 0.041 Uiso 0.3480(15) 1 calc PR 2
C58A C 1.1331(16) 0.9618(11) 0.3912(5) 0.027(4) Uiso 0.3480(15) 1 d P 2
C59A C 1.2620(11) 1.1566(7) 0.2877(4) 0.032(3) Uiso 0.3480(15) 1 d PD 2
C60A C 1.2281(10) 1.0932(7) 0.3092(3) 0.020(3) Uiso 0.3480(15) 1 d PD 2
N1 N 0.9260(3) 0.1174(2) 0.37342(10) 0.0191(8) Uani 1 1 d . .
N2 N 0.9205(3) 0.3784(2) 0.37284(10) 0.0231(8) Uiso 1 1 d . .
N3 N 0.8251(4) 0.3719(3) 0.19631(15) 0.0347(11) Uani 1 1 d . .
N6 N 0.9375(4) 0.1178(2) 0.12411(11) 0.0281(10) Uani 1 1 d . .
N8 N 1.0293(3) 0.3813(3) -0.05504(12) 0.0250(9) Uani 1 1 d . .
N10 N 0.8267(5) 0.1204(3) 0.19664(14) 0.0395(13) Uani 1 1 d . .
N11 N 0.9375(4) 0.3803(3) 0.12399(11) 0.0327(11) Uani 1 1 d . .
N15 N 1.0213(4) 0.1205(2) -0.05531(12) 0.0258(9) Uani 1 1 d . .
O1 O 0.8457(4) -0.0055(2) 0.39698(10) 0.0334(10) Uani 1 1 d . .
O2 O 0.7750(4) -0.0212(2) 0.34580(10) 0.0351(9) Uani 1 1 d . .
O3 O 0.8411(3) 0.1060(2) 0.32156(10) 0.0325(9) Uani 1 1 d . .
O4 O 0.8322(4) 0.4985(2) 0.39643(10) 0.0414(12) Uani 1 1 d . .
O5 O 0.7637(5) 0.5130(3) 0.34465(10) 0.0523(15) Uani 1 1 d . .
O6 O 0.8311(4) 0.3861(2) 0.32135(10) 0.0373(10) Uani 1 1 d . .
O7 O 0.8610(4) -0.0143(2) 0.26252(10) 0.0404(11) Uani 1 1 d . .
O8 O 0.9298(4) 0.0009(3) 0.21040(12) 0.0451(13) Uani 1 1 d . .
O9 O 0.7521(3) 0.1039(2) 0.24943(8) 0.0295(9) Uani 1 1 d . .
O10 O 0.8576(5) 0.5048(3) 0.26297(10) 0.0518(15) Uani 1 1 d . .
O11 O 0.9276(5) 0.4933(3) 0.21057(12) 0.0504(15) Uani 1 1 d . .
O12 O 0.7480(3) 0.3879(2) 0.24850(9) 0.0308(9) Uani 1 1 d . .
O13 O 1.0142(4) 0.0015(2) 0.14656(10) 0.0364(11) Uani 1 1 d . .
O14 O 1.0877(4) -0.0162(2) 0.09488(12) 0.0403(11) Uani 1 1 d . .
O15 O 1.0112(4) 0.1099(2) 0.07146(9) 0.0320(9) Uani 1 1 d . .
O16 O 1.0138(4) 0.4952(2) 0.14703(10) 0.0354(10) Uani 1 1 d . .
O17 O 1.0923(4) 0.5119(2) 0.09677(11) 0.0373(10) Uani 1 1 d . .
O18 O 1.0160(4) 0.3855(2) 0.07174(9) 0.0319(9) Uani 1 1 d . .
O19 O 0.9909(4) -0.0095(2) 0.01057(10) 0.0438(12) Uani 1 1 d . .
O20 O 0.9239(4) 0.0056(3) -0.04048(11) 0.0417(12) Uani 1 1 d . .
O21 O 1.1017(4) 0.1043(2) -0.00212(10) 0.0362(10) Uani 1 1 d . .
O22 O 1.0054(4) 0.5098(3) 0.01194(10) 0.0407(11) Uani 1 1 d . .
O23 O 0.9371(4) 0.4988(2) -0.03924(11) 0.0374(10) Uani 1 1 d . .
O24 O 1.1078(3) 0.3918(2) -0.00145(10) 0.0357(9) Uani 1 1 d . .
O1W O 0.8120(3) 0.1351(3) 0.44378(12) 0.0377(10) Uani 1 1 d . .
O3W O 0.8041(4) 0.3599(2) 0.44491(10) 0.0358(10) Uani 1 1 d . .
O5W O 0.6501(6) -0.0421(4) 0.27423(15) 0.071(2) Uani 1 1 d . .
O6W O 0.6238(4) 0.0886(3) 0.31448(18) 0.0607(16) Uani 1 1 d . .
O7W O 1.2319(5) 0.0831(3) 0.05822(17) 0.0635(16) Uani 1 1 d . .
O8W O 1.1704(5) -0.0590(3) 0.02133(12) 0.0642(18) Uani 1 1 d . .
O9W O 0.6085(6) 0.4092(4) 0.3075(3) 0.105(3) Uani 1 1 d . .
O10W O 0.6598(9) 0.5446(5) 0.27300(16) 0.127(5) Uani 1 1 d . .
O11W O 1.2375(6) 0.4037(3) 0.06369(16) 0.0626(16) Uani 1 1 d . .
O12W O 1.1945(7) 0.5405(4) 0.02320(13) 0.095(3) Uani 1 1 d . .
O19W O 0.6666(5) 0.7462(2) 0.48319(12) 0.0412(13) Uani 1 1 d . .
O20W O 0.9674(4) 0.24973(16) 0.03382(12) 0.0315(11) Uani 1 1 d . .
O21W O 0.8921(6) 0.2464(2) 0.28329(14) 0.0486(15) Uani 1 1 d . .
O22W O 0.8151(5) 0.2453(2) 0.49239(14) 0.0451(13) Uani 1 1 d . .
O23W O 1.6811(4) 1.2451(2) 0.26573(17) 0.0449(13) Uani 1 1 d . .
O24W O 1.0392(5) 0.2511(2) 0.24171(13) 0.0463(14) Uani 1 1 d . .
O25W O 1.1802(4) 0.3479(3) 0.14450(10) 0.0456(12) Uani 1 1 d . .
O27W O 0.6718(4) 0.6442(3) 0.35655(12) 0.0485(12) Uani 1 1 d . .
O28W O 0.6738(4) 0.3483(3) 0.39153(14) 0.0571(14) Uani 1 1 d . .
O29W O 0.7065(5) 0.74854(18) 0.40951(16) 0.0428(14) Uani 1 1 d . .
O30W O 0.6792(5) 0.1483(4) 0.39272(16) 0.0715(19) Uani 1 1 d . .
O31W O 1.4593(11) 0.3834(10) 0.2047(3) 0.305(13) Uani 1 1 d . .
O32W O 1.3323(6) 0.2542(3) 0.17362(19) 0.069(2) Uani 1 1 d . .
O33W O 1.0511(4) 0.3612(3) 0.19260(12) 0.0467(14) Uani 1 1 d . .
O36W O 1.0521(4) 0.1356(3) 0.19395(12) 0.0471(14) Uani 1 1 d . .
O37W O 0.6474(7) 0.2468(3) 0.33865(17) 0.063(2) Uani 1 1 d . .
O35W O 0.9837(8) 0.5763(7) 0.3077(4) 0.081(4) Uani 0.50 1 d P .

loop_
_atom_site_aniso_label
_atom_site_aniso_U_11
_atom_site_aniso_U_22
_atom_site_aniso_U_33
_atom_site_aniso_U_23
_atom_site_aniso_U_13
_atom_site_aniso_U_12
Cu1 0.0328(5) 0.0258(4) 0.0269(4) 0.0014(2) -0.0012(3) -0.0061(3)
Cu2 0.0451(5) 0.0276(4) 0.0228(4) 0.0012(2) 0.0031(3) 0.0105(3)
Cu3 0.0453(8) 0.0254(4) 0.0271(4) -0.0006(2) 0.0016(3) 0.0103(4)
Cu4 0.0480(5) 0.0284(4) 0.0225(4) -0.0001(2) 0.0011(3) -0.0080(4)
Mn1 0.0424(6) 0.0370(5) 0.0265(4) -0.0007(3) -0.0001(3) -0.0159(4)
Mn2 0.0475(8) 0.0374(5) 0.0271(4) 0.0039(3) 0.0063(4) 0.0192(5)
Mn3 0.0661(10) 0.0427(6) 0.0260(4) -0.0021(3) -0.0004(4) 0.0322(6)
Mn4 0.0379(6) 0.0404(5) 0.0254(4) -0.0002(3) -0.0006(3) -0.0155(4)
C1 0.023(2) 0.025(2) 0.035(2) 0.0053(19) 0.009(2) -0.0070(19)
C2 0.021(2) 0.044(3) 0.019(2) -0.0104(19) -0.0037(18) -0.003(2)
C3 0.009(2) 0.019(2) 0.0166(16) 0.0044(14) 0.0068(15) 0.0053(16)
C4 0.005(2) 0.026(3) 0.022(2) -0.0020(11) 0.005(2) 0.0040(11)
C5 0.013(2) 0.018(2) 0.0160(16) -0.0023(14) 0.0086(15) 0.0010(16)
C6 0.023(2) 0.017(2) 0.0142(17) 0.0001(14) 0.0144(17) -0.0014(17)
C7 0.055(5) 0.020(3) 0.048(4) -0.0005(15) 0.027(4) 0.0000(17)
C8 0.017(2) 0.017(2) 0.0131(16) 0.0006(14) 0.0104(16) 0.0020(16)
C9 0.033(3) 0.047(3) 0.022(2) 0.011(2) 0.000(2) 0.020(3)
C10 0.046(4) 0.053(4) 0.026(2) -0.006(2) 0.000(2) 0.036(3)
C11 0.052(4) 0.031(3) 0.035(3) 0.002(2) 0.009(3) 0.009(3)
C12 0.071(5) 0.029(3) 0.022(2) 0.000(2) -0.013(3) -0.004(3)
C13 0.035(3) 0.039(3) 0.0192(19) -0.0026(18) 0.005(2) 0.014(2)
C14 0.045(4) 0.031(3) 0.038(3) 0.002(2) -0.003(3) 0.016(3)
C15 0.024(4) 0.046(4) 0.077(6) -0.001(3) -0.004(4) 0.006(2)
C16 0.053(4) 0.038(3) 0.036(3) -0.003(2) 0.001(3) 0.017(3)
C17 0.034(3) 0.038(3) 0.0182(19) 0.0021(18) 0.0037(19) -0.001(2)
C18 0.043(4) 0.025(3) 0.018(2) 0.0008(13) 0.001(3) 0.0064(17)
C19 0.068(5) 0.032(3) 0.028(2) 0.006(2) -0.018(3) -0.008(3)
C20 0.064(5) 0.029(3) 0.044(3) -0.003(2) 0.006(3) -0.003(3)
C21 0.037(3) 0.038(3) 0.022(2) -0.005(2) 0.005(2) 0.014(3)
C22 0.040(3) 0.026(2) 0.024(2) 0.0060(18) -0.005(2) 0.001(2)
C23 0.063(5) 0.028(3) 0.037(3) 0.004(2) 0.027(3) 0.005(3)
C24 0.041(4) 0.028(3) 0.098(6) -0.013(4) 0.014(4) -0.008(3)
C25 0.015(3) 0.037(4) 0.048(4) -0.0037(16) 0.002(3) 0.0012(15)
C26 0.037(4) 0.015(3) 0.097(6) 0.011(3) 0.005(4) 0.005(3)
C27 0.060(5) 0.029(3) 0.040(3) 0.001(2) 0.027(3) 0.000(3)
C28 0.054(5) 0.028(3) 0.027(3) 0.0045(14) 0.017(3) 0.0035(19)
C29 0.040(3) 0.025(2) 0.022(2) -0.0049(18) -0.007(2) -0.004(2)
C30 0.042(3) 0.032(3) 0.021(2) 0.0050(19) -0.003(2) -0.013(3)
C31 0.049(3) 0.020(2) 0.027(2) -0.0019(18) 0.013(2) -0.001(2)
C32 0.0055(17) 0.019(2) 0.0199(17) 0.0033(15) -0.0019(15) 0.0030(15)
C33 0.018(2) 0.027(2) 0.025(2) -0.0035(17) 0.0130(18) 0.0036(19)
C34 0.005(2) 0.027(3) 0.022(2) 0.0021(11) -0.0012(19) -0.0013(11)
C35 0.015(2) 0.020(2) 0.025(2) 0.0005(16) 0.0120(17) -0.0082(18)
C36 0.018(2) 0.043(3) 0.023(2) 0.0026(19) 0.0106(19) -0.007(2)
C37 0.024(3) 0.032(3) 0.013(2) 0.0051(11) 0.011(2) 0.0012(14)
C38 0.031(3) 0.045(3) 0.025(2) 0.000(2) 0.019(2) 0.013(3)
C39 0.0046(17) 0.022(2) 0.0193(17) -0.0001(15) -0.0039(15) -0.0042(16)
C40 0.038(3) 0.026(2) 0.022(2) 0.0066(18) 0.009(2) -0.002(2)
Mn5 0.0325(8) 0.0309(7) 0.0346(6) -0.0065(5) 0.0043(5) -0.0100(6)
Mn6 0.0305(8) 0.0344(8) 0.0403(7) -0.0010(5) 0.0025(6) -0.0077(6)
O13W 0.050(4) 0.031(3) 0.079(5) 0.004(3) 0.028(4) -0.002(3)
O14W 0.053(4) 0.048(4) 0.040(3) 0.003(3) 0.002(3) -0.008(3)
O15W 0.026(3) 0.053(4) 0.054(3) -0.029(3) 0.001(2) -0.003(3)
O16W 0.046(4) 0.042(4) 0.070(4) 0.003(3) 0.001(3) -0.011(3)
O17W 0.043(4) 0.055(4) 0.031(2) -0.004(2) -0.008(2) 0.003(3)
O18W 0.066(5) 0.035(4) 0.066(4) 0.007(3) 0.026(4) 0.001(3)
O34W 0.019(7) 0.074(11) 0.180(18) 0.076(12) -0.038(9) -0.015(7)
O25 0.042(4) 0.047(4) 0.051(3) -0.014(3) -0.011(3) 0.018(3)
O26 0.027(3) 0.048(4) 0.038(3) -0.005(2) -0.003(2) 0.009(3)
O27 0.060(5) 0.075(6) 0.035(3) 0.004(3) 0.005(3) -0.010(4)
O28 0.029(3) 0.047(4) 0.042(3) 0.000(2) 0.005(2) 0.002(3)
O29 0.040(3) 0.037(3) 0.034(2) -0.001(2) -0.004(2) 0.006(3)
O30 0.038(3) 0.041(3) 0.031(2) -0.009(2) -0.002(2) -0.002(3)
O31 0.040(3) 0.025(3) 0.048(3) 0.005(2) 0.001(2) -0.005(2)
O32 0.055(4) 0.044(3) 0.041(3) 0.003(2) -0.012(3) -0.004(3)
O33 0.021(2) 0.025(2) 0.027(2) -0.0022(17) 0.0033(18) -0.0117(19)
O34 0.044(4) 0.036(3) 0.048(3) -0.001(2) 0.004(3) 0.003(3)
O35 0.171(13) 0.114(9) 0.044(4) 0.013(4) -0.021(5) -0.088(9)
O36 0.025(3) 0.028(3) 0.032(2) 0.0045(19) 0.0052(19) -0.002(2)
N4 0.025(3) 0.038(4) 0.033(3) -0.001(3) -0.003(3) -0.002(3)
N5 0.040(4) 0.032(3) 0.019(2) -0.008(2) -0.001(3) -0.006(3)
N7 0.035(4) 0.058(5) 0.031(3) 0.005(3) 0.005(3) 0.004(4)
N13 0.020(3) 0.024(3) 0.021(2) 0.006(2) -0.008(2) 0.002(2)
C41 0.026(4) 0.049(5) 0.024(3) 0.008(3) 0.003(3) -0.003(3)
C42 0.022(3) 0.026(3) 0.024(3) 0.008(2) 0.003(2) -0.002(3)
C43 0.033(4) 0.036(4) 0.021(3) -0.005(3) 0.011(3) -0.010(3)
C44 0.028(4) 0.030(4) 0.035(4) -0.003(3) 0.007(3) -0.001(3)
C45 0.050(6) 0.041(5) 0.025(4) -0.007(3) 0.007(4) -0.008(4)
C46 0.025(4) 0.036(4) 0.030(3) 0.005(3) 0.005(3) 0.002(3)
C47 0.033(4) 0.019(3) 0.025(3) 0.004(2) 0.000(3) -0.007(3)
C48 0.026(3) 0.023(3) 0.022(3) 0.011(2) 0.004(2) -0.003(2)
C49 0.030(4) 0.019(3) 0.030(3) 0.001(2) 0.003(3) 0.001(3)
C50 0.027(4) 0.046(5) 0.024(3) -0.006(3) -0.003(3) 0.005(3)
C51 0.033(4) 0.044(4) 0.028(3) 0.010(3) 0.008(3) 0.003(3)
C52 0.040(5) 0.058(6) 0.031(4) -0.003(3) -0.003(3) 0.000(4)
C53 0.034(5) 0.031(5) 0.071(7) 0.003(5) -0.009(5) -0.011(4)
C54 0.039(5) 0.032(4) 0.033(4) -0.002(3) -0.003(3) 0.001(3)
C55 0.024(4) 0.017(3) 0.040(4) -0.012(3) -0.009(4) -0.003(3)
C56 0.050(5) 0.026(4) 0.026(3) 0.005(3) -0.005(3) 0.012(3)
C57 0.036(4) 0.036(4) 0.038(3) 0.002(3) -0.012(3) 0.007(3)
C58 0.038(4) 0.026(4) 0.041(4) -0.003(3) 0.010(3) 0.006(3)
C59 0.054(6) 0.062(6) 0.036(4) 0.003(4) -0.003(4) -0.001(5)
C60 0.037(6) 0.084(8) 0.064(6) 0.030(6) 0.021(5) 0.009(5)
Mn5A 0.0444(18) 0.0398(16) 0.0398(13) 0.0134(12) 0.0063(12) 0.0189(14)
Mn6A 0.0438(18) 0.0487(18) 0.0388(14) 0.0056(12) 0.0014(12) 0.0187(15)
N1 0.0159(17) 0.0219(17) 0.0194(14) -0.0021(12) 0.0015(12) -0.0008(13)
N3 0.045(3) 0.025(2) 0.034(2) 0.0013(19) 0.008(2) 0.008(2)
N6 0.038(3) 0.023(2) 0.0231(18) -0.0003(15) 0.0069(19) -0.0024(19)
N8 0.025(2) 0.024(2) 0.0265(19) 0.0061(15) 0.0024(17) 0.0010(18)
N10 0.043(3) 0.045(3) 0.030(2) 0.002(2) 0.011(2) -0.008(3)
N11 0.045(3) 0.028(2) 0.0247(18) 0.0028(16) 0.007(2) 0.006(2)
N15 0.032(2) 0.022(2) 0.0235(18) -0.0073(15) 0.0007(17) -0.0018(19)
O1 0.047(3) 0.0192(17) 0.0337(19) -0.0013(14) -0.0023(17) -0.0110(16)
O2 0.043(2) 0.035(2) 0.0272(17) -0.0058(14) -0.0016(17) -0.0125(18)
O3 0.037(2) 0.0308(18) 0.0299(17) 0.0105(14) -0.0007(17) -0.0213(17)
O4 0.062(3) 0.033(2) 0.0290(19) 0.0037(15) 0.0010(19) 0.024(2)
O5 0.082(4) 0.052(3) 0.0226(17) 0.0108(17) 0.002(2) 0.043(3)
O6 0.046(3) 0.038(2) 0.0285(17) -0.0112(15) -0.0002(18) 0.026(2)
O7 0.064(3) 0.034(2) 0.0232(17) 0.0035(14) -0.0033(19) 0.001(2)
O8 0.058(3) 0.037(2) 0.041(2) 0.0046(17) 0.034(2) 0.022(2)
O9 0.039(2) 0.0335(19) 0.0156(13) -0.0014(12) -0.0020(15) -0.0028(17)
O10 0.086(4) 0.044(3) 0.0249(18) -0.0076(17) -0.007(2) 0.013(3)
O11 0.079(4) 0.030(2) 0.043(2) -0.0077(18) 0.036(3) -0.013(3)
O12 0.041(2) 0.0343(19) 0.0167(14) 0.0024(13) -0.0040(15) 0.0088(18)
O13 0.056(3) 0.031(2) 0.0225(17) -0.0017(15) -0.0074(18) 0.017(2)
O14 0.052(3) 0.027(2) 0.041(2) 0.0057(16) 0.008(2) 0.015(2)
O15 0.044(2) 0.0333(19) 0.0185(14) -0.0054(13) -0.0004(16) 0.0163(18)
O16 0.057(3) 0.0252(19) 0.0241(17) 0.0040(14) -0.0103(18) -0.0186(19)
O17 0.045(3) 0.028(2) 0.040(2) -0.0051(16) -0.001(2) -0.0128(19)
O18 0.041(2) 0.039(2) 0.0157(14) 0.0071(13) 0.0013(15) -0.0166(19)
O19 0.066(3) 0.035(2) 0.0310(19) 0.0018(16) 0.005(2) -0.005(2)
O20 0.058(3) 0.037(2) 0.0302(18) 0.0060(16) 0.016(2) -0.014(2)
O21 0.031(2) 0.048(2) 0.0290(17) 0.0018(16) -0.0122(17) -0.0040(19)
O22 0.052(3) 0.038(2) 0.0322(19) -0.0009(16) -0.0035(18) 0.004(2)
O23 0.043(3) 0.034(2) 0.0345(18) -0.0088(16) 0.0118(19) 0.006(2)
O24 0.029(2) 0.050(2) 0.0279(16) -0.0035(16) -0.0128(17) 0.0041(19)
O1W 0.037(2) 0.044(2) 0.0317(18) -0.0045(17) -0.0062(17) 0.013(2)
O3W 0.050(3) 0.034(2) 0.0229(16) 0.0072(15) -0.0091(17) -0.010(2)
O5W 0.082(4) 0.083(4) 0.047(3) -0.004(3) 0.007(3) -0.052(4)
O6W 0.040(3) 0.054(3) 0.088(4) 0.030(3) 0.024(3) -0.012(2)
O7W 0.067(4) 0.055(3) 0.069(3) 0.025(3) 0.002(3) 0.000(3)
O8W 0.084(4) 0.075(4) 0.0335(19) 0.007(2) 0.008(2) 0.059(3)
O9W 0.084(6) 0.073(4) 0.159(7) -0.041(5) 0.085(6) 0.015(4)
O10W 0.219(12) 0.120(6) 0.043(3) -0.005(3) -0.010(5) 0.132(8)
O11W 0.073(4) 0.046(3) 0.069(3) -0.013(2) -0.009(3) -0.008(3)
O12W 0.145(7) 0.107(5) 0.033(2) -0.003(3) 0.007(3) -0.100(5)
O19W 0.046(3) 0.057(3) 0.020(2) -0.0019(12) 0.016(2) -0.0004(16)
O20W 0.033(3) 0.038(3) 0.024(2) -0.0011(10) -0.004(2) 0.0025(11)
O21W 0.047(4) 0.067(4) 0.032(2) -0.0007(14) -0.003(3) 0.0056(18)
O22W 0.045(3) 0.046(3) 0.044(3) 0.0041(14) 0.020(3) 0.0022(16)
O23W 0.020(2) 0.057(3) 0.058(3) -0.0057(16) -0.006(2) -0.0014(15)
O24W 0.036(3) 0.071(4) 0.032(2) 0.0061(13) 0.003(3) 0.0009(16)
O25W 0.056(3) 0.050(3) 0.0311(17) -0.0002(17) 0.014(2) -0.018(2)
O27W 0.058(3) 0.043(2) 0.044(2) -0.0034(18) -0.023(2) 0.014(2)
O28W 0.044(3) 0.066(3) 0.061(3) -0.024(3) -0.006(3) 0.024(3)
O29W 0.033(3) 0.045(3) 0.050(3) -0.0021(14) -0.001(3) 0.0047(14)
O30W 0.062(4) 0.083(4) 0.070(3) 0.019(3) -0.007(3) -0.043(4)
O31W 0.224(17) 0.52(3) 0.175(11) -0.136(14) -0.129(11) 0.26(2)
O32W 0.039(4) 0.119(7) 0.050(3) -0.009(2) -0.016(3) 0.000(2)
O33W 0.064(4) 0.040(3) 0.036(2) 0.0054(19) 0.004(2) -0.033(3)
O36W 0.057(3) 0.045(3) 0.039(2) -0.0013(19) 0.004(2) 0.038(3)
O37W 0.073(5) 0.078(5) 0.039(3) -0.0046(17) 0.020(4) -0.003(2)
O35W 0.031(5) 0.090(8) 0.123(10) -0.055(8) 0.007(6) -0.005(5)

loop_
_atom_type_symbol
_atom_type_description
_atom_type_scat_dispersion_real
_atom_type_scat_dispersion_imag
_atom_type_scat_source
C C 0.0033 0.0016 'International Tables Vol C Tables 4.2.6.8 and 6.1.1.4'
H H 0.0000 0.0000 'International Tables Vol C Tables 4.2.6.8 and 6.1.1.4'
Cu Cu 0.3201 1.2651 'International Tables Vol C Tables 4.2.6.8 and 6.1.1.4'
Mn Mn 0.3368 0.7283 'International Tables Vol C Tables 4.2.6.8 and 6.1.1.4'
N N 0.0061 0.0033 'International Tables Vol C Tables 4.2.6.8 and 6.1.1.4'
O O 0.0106 0.0060 'International Tables Vol C Tables 4.2.6.8 and 6.1.1.4'

loop_
_geom_angle_atom_site_label_1
_geom_angle_atom_site_label_2
_geom_angle_atom_site_label_3
_geom_angle
_geom_angle_site_symmetry_1
_geom_angle_site_symmetry_3
N8 Cu1 N1 104.15(19) 4 .
N8 Cu1 O23 83.9(2) 4 4
N1 Cu1 O23 169.01(18) . 4
N8 Cu1 O1 167.4(2) 4 .
N1 Cu1 O1 84.33(16) . .
O23 Cu1 O1 86.59(19) 4 .
N8 Cu1 O1W 95.08(18) 4 .
N1 Cu1 O1W 93.67(16) . .
O23 Cu1 O1W 93.08(19) 4 .
O1 Cu1 O1W 93.58(19) . .
O13 Cu2 N6 81.74(18) . .
O13 Cu2 O8 86.86(17) . .
N6 Cu2 O8 168.07(19) . .
O13 Cu2 N10 169.3(2) . .
N6 Cu2 N10 105.6(2) . .
O8 Cu2 N10 85.2(2) . .
O13 Cu2 O36W 91.62(19) . .
N6 Cu2 O36W 92.6(2) . .
O8 Cu2 O36W 91.2(2) . .
N10 Cu2 O36W 95.8(2) . .
N15 Cu3 N2 104.3(2) 4 .
N15 Cu3 O20 83.8(2) 4 4
N2 Cu3 O20 167.59(18) . 4
N15 Cu3 O4 166.5(2) 4 .
N2 Cu3 O4 84.79(18) . .
O20 Cu3 O4 85.7(2) 4 .
N15 Cu3 O3W 95.46(18) 4 .
N2 Cu3 O3W 97.11(17) . .
O20 Cu3 O3W 91.4(2) 4 .
O4 Cu3 O3W 93.3(2) . .
N11 Cu4 O16 81.3(2) . .
N11 Cu4 O11 167.5(2) . .
O16 Cu4 O11 86.77(19) . .
N11 Cu4 N3 105.8(2) . .
O16 Cu4 N3 170.2(2) . .
O11 Cu4 N3 85.7(2) . .
N11 Cu4 O33W 92.2(2) . .
O16 Cu4 O33W 90.40(19) . .
O11 Cu4 O33W 91.6(2) . .
N3 Cu4 O33W 96.04(19) . .
O3 Mn1 O9 90.39(15) . .
O3 Mn1 O5W 172.50(18) . .
O9 Mn1 O5W 96.9(2) . .
O3 Mn1 O6W 94.8(2) . .
O9 Mn1 O6W 92.0(2) . .
O5W Mn1 O6W 83.3(3) . .
O3 Mn1 O2 76.46(15) . .
O9 Mn1 O2 166.16(18) . .
O5W Mn1 O2 96.4(2) . .
O6W Mn1 O2 93.4(2) . .
O3 Mn1 O7 93.0(2) . .
O9 Mn1 O7 77.53(16) . .
O5W Mn1 O7 90.2(3) . .
O6W Mn1 O7 166.9(2) . .
O2 Mn1 O7 98.58(17) . .
O7W Mn2 O21 89.4(2) . .
O7W Mn2 O8W 93.7(3) . .
O21 Mn2 O8W 99.97(18) . .
O7W Mn2 O14 93.0(2) . .
O21 Mn2 O14 167.27(19) . .
O8W Mn2 O14 92.36(18) . .
O7W Mn2 O15 98.8(2) . .
O21 Mn2 O15 90.24(16) . .
O8W Mn2 O15 164.0(2) . .
O14 Mn2 O15 77.04(16) . .
O7W Mn2 O19 161.2(2) . .
O21 Mn2 O19 75.50(17) . .
O8W Mn2 O19 78.3(2) . .
O14 Mn2 O19 104.22(19) . .
O15 Mn2 O19 92.5(2) . .
O12 Mn3 O6 90.04(15) . .
O12 Mn3 O9W 90.7(3) . .
O6 Mn3 O9W 100.4(3) . .
O12 Mn3 O10W 101.2(2) . .
O6 Mn3 O10W 167.2(3) . .
O9W Mn3 O10W 85.8(5) . .
O12 Mn3 O5 165.24(19) . .
O6 Mn3 O5 76.05(16) . .
O9W Mn3 O5 96.6(3) . .
O10W Mn3 O5 92.2(2) . .
O12 Mn3 O10 77.27(17) . .
O6 Mn3 O10 91.5(2) . .
O9W Mn3 O10 163.1(3) . .
O10W Mn3 O10 85.0(4) . .
O5 Mn3 O10 97.9(2) . .
O12W Mn4 O24 96.1(2) . .
O12W Mn4 O11W 90.5(3) . .
O24 Mn4 O11W 91.8(2) . .
O12W Mn4 O18 171.2(3) . .
O24 Mn4 O18 89.94(16) . .
O11W Mn4 O18 95.6(2) . .
O12W Mn4 O17 96.1(2) . .
O24 Mn4 O17 167.04(19) . .
O11W Mn4 O17 92.4(2) . .
O18 Mn4 O17 77.44(16) . .
O12W Mn4 O22 81.5(3) . .
O24 Mn4 O22 75.45(17) . .
O11W Mn4 O22 164.0(2) . .
O18 Mn4 O22 93.97(19) . .
O17 Mn4 O22 102.16(18) . .
O2 C1 O1 125.3(5) . .
O2 C1 C2 117.1(5) . .
O1 C1 C2 117.5(5) . .
O3 C2 N1 123.6(5) . .
O3 C2 C1 120.0(5) . .
N1 C2 C1 116.3(5) . .
C4 C3 C8 122.3(4) . .
C4 C3 N1 122.7(4) . .
C8 C3 N1 115.0(4) . .
C3 C4 C5 121.7(5) . .
C3 C4 H4 119.2 . .
C5 C4 H4 119.2 . .
C4 C5 C6 121.2(4) . .
C4 C5 N2 123.3(4) . .
C6 C5 N2 115.5(4) . .
C5 C6 C7 116.0(5) . .
C5 C6 H6 122.0 . .
C7 C6 H6 122.0 . .
C6 C7 C8 122.6(7) . .
C6 C7 H7 118.7 . .
C8 C7 H7 118.7 . .
C3 C8 C7 116.2(5) . .
C3 C8 H8 121.9 . .
C7 C8 H8 121.9 . .
O6 C9 N2 126.4(5) . .
O6 C9 C10 118.0(5) . .
N2 C9 C10 115.5(5) . .
O5 C10 O4 123.4(6) . .
O5 C10 C9 118.2(5) . .
O4 C10 C9 118.3(5) . .
O7 C11 O8 125.0(6) . .
O7 C11 C12 117.1(6) . .
O8 C11 C12 117.9(5) . .
O9 C12 N10 126.4(6) . .
O9 C12 C11 119.9(5) . .
N10 C12 C11 112.3(6) . .
C14 C13 N10 121.6(7) . .
C14 C13 C18 122.9(6) . .
N10 C13 C18 115.4(6) . .
C13 C14 C15 123.0(7) . .
C13 C14 H14 118.5 . .
C15 C14 H14 118.5 . .
C14 C15 C16 113.2(8) . .
C14 C15 H15 123.4 . .
C16 C15 H15 123.4 . .
C17 C16 C15 121.9(6) . .
C17 C16 H16 119.1 . .
C15 C16 H16 119.1 . .
C16 C17 N3 119.9(6) . .
C16 C17 C18 123.8(7) . .
N3 C17 C18 116.1(6) . .
C17 C18 C13 115.3(8) . .
C17 C18 H18 122.3 . .
C13 C18 H18 122.3 . .
O12 C19 N3 126.2(6) . .
O12 C19 C20 119.6(5) . .
N3 C19 C20 112.6(7) . .
O10 C20 O11 123.5(7) . .
O10 C20 C19 117.4(7) . .
O11 C20 C19 119.1(6) . .
O13 C21 O14 125.8(6) . .
O13 C21 C22 116.7(5) . .
O14 C21 C22 117.5(5) . .
N6 C22 O15 131.2(5) . .
N6 C22 C21 111.2(4) . .
O15 C22 C21 117.5(5) . .
N6 C23 C24 125.3(6) . .
N6 C23 C28 115.6(7) . .
C24 C23 C28 119.0(6) . .
C25 C24 C23 124.9(7) . .
C25 C24 H24 117.6 . .
C23 C24 H24 117.6 . .
C26 C25 C24 118.3(8) . .
C26 C25 H25 120.9 . .
C24 C25 H25 120.9 . .
C25 C26 C27 124.1(6) . .
C25 C26 H26 118.0 . .
C27 C26 H26 118.0 . .
N11 C27 C28 115.2(7) . .
N11 C27 C26 124.9(6) . .
C28 C27 C26 119.9(6) . .
C27 C28 C23 113.8(9) . .
C27 C28 H28 123.1 . .
C23 C28 H28 123.1 . .
N11 C29 O18 131.1(5) . .
N11 C29 C30 111.3(4) . .
O18 C29 C30 117.6(5) . .
O16 C30 O17 126.4(5) . .
O16 C30 C29 115.3(5) . .
O17 C30 C29 118.3(5) . .
O19 C31 O20 126.1(6) . .
O19 C31 C32 117.3(6) . .
O20 C31 C32 116.5(5) . .
O21 C32 N15 128.9(5) . .
O21 C32 C31 117.6(4) . .
N15 C32 C31 113.5(4) . .
C34 C33 C38 117.8(5) . .
C34 C33 N15 116.2(5) . .
C38 C33 N15 125.9(5) . .
C35 C34 C33 121.8(6) . .
C35 C34 H34 119.1 . .
C33 C34 H34 119.1 . .
C34 C35 C36 118.0(5) . .
C34 C35 N8 116.9(4) . .
C36 C35 N8 125.0(5) . .
C37 C36 C35 116.2(5) . .
C37 C36 H36 121.9 . .
C35 C36 H36 121.9 . .
C38 C37 C36 129.3(6) . .
C38 C37 H37 115.3 . .
C36 C37 H37 115.3 . .
C37 C38 C33 116.5(6) . .
C37 C38 H38 121.8 . .
C33 C38 H38 121.8 . .
O24 C39 N8 126.2(4) . .
O24 C39 C40 117.4(4) . .
N8 C39 C40 116.3(4) . .
O22 C40 O23 125.5(6) . .
O22 C40 C39 118.6(5) . .
O23 C40 C39 115.8(5) . .
O28 Mn5 O15W 94.2(3) . .
O28 Mn5 O31 88.1(3) . .
O15W Mn5 O31 88.3(3) . .
O28 Mn5 O14W 158.8(3) . .
O15W Mn5 O14W 106.9(3) . .
O31 Mn5 O14W 90.5(3) . .
O28 Mn5 O30 75.7(3) . .
O15W Mn5 O30 169.3(3) . .
O31 Mn5 O30 94.9(3) . .
O14W Mn5 O30 83.3(3) . .
O28 Mn5 O13W 92.6(3) . .
O15W Mn5 O13W 85.7(3) . .
O31 Mn5 O13W 174.0(3) . .
O14W Mn5 O13W 91.0(3) . .
O30 Mn5 O13W 91.1(3) . .
O25 Mn6 O18W 89.9(3) 1_565 .
O25 Mn6 O34 87.7(3) 1_565 .
O18W Mn6 O34 90.4(3) . .
O25 Mn6 O16W 175.3(3) 1_565 .
O18W Mn6 O16W 86.7(3) . .
O34 Mn6 O16W 89.3(3) . .
O25 Mn6 O17W 91.5(3) 1_565 .
O18W Mn6 O17W 112.7(3) . .
O34 Mn6 O17W 156.9(3) . .
O16W Mn6 O17W 92.7(3) . .
O25 Mn6 O36 93.4(3) 1_565 .
O18W Mn6 O36 163.6(3) . .
O34 Mn6 O36 73.7(3) . .
O16W Mn6 O36 89.1(3) . .
O17W Mn6 O36 83.3(3) . .
C41 O25 Mn6 133.3(6) . 1_545
C50 O28 Mn5 120.1(6) . .
C49 O30 Mn5 113.6(6) . .
C51 O31 Mn5 128.9(6) . .
C60 O34 Mn6 117.8(7) . .
C59 O36 Mn6 113.5(6) . .
C59 N4 C55 129.2(8) . .
C59 N4 H4A 115.4 . .
C55 N4 H4A 115.4 . .
C45 N5 C49 135.9(8) . .
C45 N5 H5 112.1 . .
C49 N5 H5 112.1 . .
C42 N7 C43 126.4(9) . .
C42 N7 H7A 116.8 . .
C43 N7 H7A 116.8 . .
C52 N13 C53 131.7(10) . .
C52 N13 H13 114.2 . .
C53 N13 H13 114.2 . .
O25 C41 O26 120.8(9) . .
O25 C41 C42 119.8(8) . .
O26 C41 C42 119.4(8) . .
O27 C42 N7 121.5(9) . .
O27 C42 C41 125.2(8) . .
N7 C42 C41 113.3(7) . .
C48 C43 C44 121.9(8) . .
C48 C43 N7 118.9(9) . .
C44 C43 N7 118.8(8) . .
C43 C44 C45 118.9(9) . .
C43 C44 H44 120.6 . .
C45 C44 H44 120.6 . .
N5 C45 C44 120.9(9) . .
N5 C45 C46 119.9(8) . .
C44 C45 C46 119.2(10) . .
C45 C46 C47 117.1(8) . .
C45 C46 H46 121.5 . .
C47 C46 H46 121.5 . .
C48 C47 C46 121.0(8) . .
C48 C47 H47 119.5 . .
C46 C47 H47 119.5 . .
C47 C48 C43 121.9(8) . .
C47 C48 H48 119.0 . .
C43 C48 H48 119.0 . .
O30 C49 N5 123.4(8) . .
O30 C49 C50 118.1(7) . .
N5 C49 C50 118.3(7) . .
O29 C50 O28 130.3(8) . .
O29 C50 C49 118.0(7) . .
O28 C50 C49 111.6(6) . .
O31 C51 O32 132.4(9) . .
O31 C51 C52 115.4(8) . .
O32 C51 C52 112.1(9) . .
O33 C52 N13 128.3(11) . .
O33 C52 C51 118.4(9) . .
N13 C52 C51 111.9(9) . .
C58 C53 N13 123.7(10) . .
C58 C53 C54 115.8(10) . .
N13 C53 C54 120.0(11) . .
C55 C54 C53 121.1(9) . .
C55 C54 H54 119.5 . .
C53 C54 H54 119.5 . .
C54 C55 C56 121.5(8) . .
C54 C55 N4 114.5(9) . .
C56 C55 N4 124.0(8) . .
C57 C56 C55 118.8(7) . .
C57 C56 H56 120.6 . .
C55 C56 H56 120.6 . .
C56 C57 C58 120.8(7) . .
C56 C57 H57 119.6 . .
C58 C57 H57 119.6 . .
C53 C58 C57 121.9(9) . .
C53 C58 H58 119.0 . .
C57 C58 H58 119.0 . .
O36 C59 N4 123.6(10) . .
O36 C59 C60 122.8(9) . .
N4 C59 C60 113.6(8) . .
O34 C60 O35 120.5(11) . .
O34 C60 C59 112.1(8) . .
O35 C60 C59 127.3(9) . .
O32A Mn5A O14A 159.7(8) . .
O32A Mn5A O29A 87.5(6) . .
O14A Mn5A O29A 89.5(7) . .
O32A Mn5A O13A 92.4(6) . .
O14A Mn5A O13A 107.5(6) . .
O29A Mn5A O13A 87.4(6) . .
O32A Mn5A O33A 78.1(6) . .
O14A Mn5A O33A 82.1(7) . .
O29A Mn5A O33A 94.1(6) . .
O13A Mn5A O33A 170.3(5) . .
O32A Mn5A O15A 89.2(6) . .
O14A Mn5A O15A 95.3(7) . .
O29A Mn5A O15A 174.0(7) . .
O13A Mn5A O15A 87.7(5) . .
O33A Mn5A O15A 90.2(6) . .
O18A Mn6A O40A 178.8(8) . .
O18A Mn6A O17A 89.6(7) . .
O40A Mn6A O17A 91.4(6) . .
O18A Mn6A O16A 83.9(8) . .
O40A Mn6A O16A 95.0(7) . .
O17A Mn6A O16A 115.2(6) . .
O18A Mn6A O27A 88.2(7) . 1_565
O40A Mn6A O27A 92.7(5) . 1_565
O17A Mn6A O27A 84.6(4) . 1_565
O16A Mn6A O27A 158.5(6) . 1_565
O18A Mn6A O25A 88.7(6) . 1_565
O40A Mn6A O25A 90.7(6) . 1_565
O17A Mn6A O25A 156.4(5) . 1_565
O16A Mn6A O25A 87.9(6) . 1_565
O27A Mn6A O25A 71.9(5) 1_565 1_565
C42A O25A Mn6A 127.1(11) . 1_545
C41A O27A Mn6A 106.5(11) . 1_545
C50A O29A Mn5A 131.2(14) . .
C51A O32A Mn5A 120.5(13) . .
C52A O33A Mn5A 111.4(11) . .
C59A O40A Mn6A 136.6(12) . .
C56A N4A C60A 125.5(18) . .
C56A N4A H4A1 117.2 . .
C60A N4A H4A1 117.3 . .
C46A N5A C49A 131.9(16) . .
C46A N5A H5A 114.0 . .
C49A N5A H5A 114.0 . .
C41A N7A C48A 132.6(14) . .
C41A N7A H7A1 113.7 . .
C48A N7A H7A1 113.7 . .
C58A N13A C52A 148.5(18) . .
C58A N13A H13A 105.7 . .
C52A N13A H13A 105.7 . .
O27A C41A N7A 111.6(15) . .
O27A C41A C42A 140.8(16) . .
N7A C41A C42A 107.6(13) . .
O26A C42A O25A 126.5(17) . .
O26A C42A C41A 139.8(16) . .
O25A C42A C41A 93.6(11) . .
C44A C43A C48A 120.0 . .
C44A C43A H43A 120.0 . .
C48A C43A H43A 120.0 . .
C45A C44A C43A 120.0 . .
C45A C44A H44A 120.0 . .
C43A C44A H44A 120.0 . .
C44A C45A C46A 120.0 . .
C44A C45A H45A 120.0 . .
C46A C45A H45A 120.0 . .
N5A C46A C47A 123.6(11) . .
N5A C46A C45A 116.4(11) . .
C47A C46A C45A 120.0 . .
C46A C47A C48A 120.0 . .
C46A C47A H47A 120.0 . .
C48A C47A H47A 120.0 . .
C47A C48A C43A 120.0 . .
C47A C48A N7A 113.6(10) . .
C43A C48A N7A 126.3(10) . .
O30A C49A N5A 125(2) . .
O30A C49A C50A 116(2) . .
N5A C49A C50A 112.1(19) . .
O29A C50A O28A 136(2) . .
O29A C50A C49A 115(2) . .
O28A C50A C49A 108(2) . .
O31A C51A O32A 133.8(16) . .
O31A C51A C52A 117.5(14) . .
O32A C51A C52A 108.2(12) . .
O33A C52A N13A 119.1(14) . .
O33A C52A C51A 120.4(14) . .
N13A C52A C51A 120.3(12) . .
C58A C53A C54A 115.0(15) . .
C58A C53A H53A 122.5 . .
C54A C53A H53A 122.5 . .
C55A C54A C53A 117.8(14) . .
C55A C54A H54A 121.1 . .
C53A C54A H54A 121.1 . .
C54A C55A C56A 125.5(15) . .
C54A C55A H55A 117.2 . .
C56A C55A H55A 117.2 . .
N4A C56A C57A 122.1(19) . .
N4A C56A C55A 118.2(17) . .
C57A C56A C55A 119.4(15) . .
C58A C57A C56A 123(2) . .
C58A C57A H57A 118.5 . .
C56A C57A H57A 118.5 . .
N13A C58A C57A 133(2) . .
N13A C58A C53A 107.4(17) . .
C57A C58A C53A 119(2) . .
O40A C59A O34A 113.2(14) . .
O40A C59A C60A 121.7(14) . .
O34A C59A C60A 124.6(15) . .
O36A C60A N4A 115.2(14) . .
O36A C60A C59A 128.5(15) . .
N4A C60A C59A 116.2(14) . .
C2 N1 C3 121.6(4) . .
C2 N1 Cu1 110.0(3) . .
C3 N1 Cu1 127.4(3) . .
C9 N2 C5 120.3(4) . .
C9 N2 Cu3 110.6(4) . .
C5 N2 Cu3 127.6(3) . .
C17 N3 C19 118.4(6) . .
C17 N3 Cu4 131.4(4) . .
C19 N3 Cu4 110.2(5) . .
C22 N6 C23 115.2(4) . .
C22 N6 Cu2 116.6(4) . .
C23 N6 Cu2 128.2(4) . .
C39 N8 C35 114.1(4) . .
C39 N8 Cu1 110.9(3) . 4_554
C35 N8 Cu1 134.9(4) . 4_554
C13 N10 C12 118.3(6) . .
C13 N10 Cu2 130.6(4) . .
C12 N10 Cu2 111.1(5) . .
C29 N11 C27 115.4(5) . .
C29 N11 Cu4 117.8(4) . .
C27 N11 Cu4 126.7(4) . .
C32 N15 C33 112.9(4) . .
C32 N15 Cu3 112.5(3) . 4_554
C33 N15 Cu3 134.7(4) . 4_554
C1 O1 Cu1 111.3(4) . .
C1 O2 Mn1 113.2(4) . .
C2 O3 Mn1 113.2(3) . .
C10 O4 Cu3 109.8(4) . .
C10 O5 Mn3 112.7(4) . .
C9 O6 Mn3 114.8(3) . .
C11 O7 Mn1 111.0(4) . .
C11 O8 Cu2 113.0(4) . .
C12 O9 Mn1 114.1(4) . .
C20 O10 Mn3 110.5(5) . .
C20 O11 Cu4 111.6(4) . .
C19 O12 Mn3 114.5(4) . .
C21 O13 Cu2 113.6(4) . .
C21 O14 Mn2 113.5(4) . .
C22 O15 Mn2 114.5(4) . .
C30 O16 Cu4 114.2(4) . .
C30 O17 Mn4 113.0(4) . .
C29 O18 Mn4 113.7(4) . .
C31 O19 Mn2 114.0(5) . .
C31 O20 Cu3 113.8(4) . 4_554
C32 O21 Mn2 115.3(3) . .
C40 O22 Mn4 114.1(4) . .
C40 O23 Cu1 113.1(4) . 4_554
C39 O24 Mn4 114.3(3) . .

loop_
_geom_bond_atom_site_label_1
_geom_bond_atom_site_label_2
_geom_bond_distance
_geom_bond_site_symmetry_2
Cu1 N8 1.940(5) 4
Cu1 N1 1.991(4) .
Cu1 O23 1.985(4) 4
Cu1 O1 2.044(4) .
Cu1 O1W 2.326(5) .
Cu2 O13 1.962(5) .
Cu2 N6 1.965(4) .
Cu2 O8 1.987(4) .
Cu2 N10 2.036(6) .
Cu2 O36W 2.369(7) .
Cu3 N15 1.940(5) 4
Cu3 N2 1.979(4) .
Cu3 O20 1.976(4) 4
Cu3 O4 2.052(4) .
Cu3 O3W 2.322(5) .
Cu4 N11 1.945(4) .
Cu4 O16 1.976(4) .
Cu4 O11 1.980(4) .
Cu4 N3 2.061(6) .
Cu4 O33W 2.343(7) .
Mn1 O3 2.131(4) .
Mn1 O9 2.137(4) .
Mn1 O5W 2.169(6) .
Mn1 O6W 2.178(7) .
Mn1 O2 2.241(4) .
Mn1 O7 2.245(6) .
Mn2 O7W 2.103(8) .
Mn2 O21 2.153(4) .
Mn2 O8W 2.166(5) .
Mn2 O14 2.187(4) .
Mn2 O15 2.205(4) .
Mn2 O19 2.244(6) .
Mn3 O12 2.129(4) .
Mn3 O6 2.136(4) .
Mn3 O9W 2.149(8) .
Mn3 O10W 2.151(7) .
Mn3 O5 2.239(5) .
Mn3 O10 2.258(7) .
Mn4 O12W 2.096(6) .
Mn4 O24 2.165(4) .
Mn4 O11W 2.171(8) .
Mn4 O18 2.197(4) .
Mn4 O17 2.213(4) .
Mn4 O22 2.233(5) .
C1 O2 1.223(7) .
C1 O1 1.271(7) .
C1 C2 1.510(8) .
C2 O3 1.279(7) .
C2 N1 1.365(6) .
C3 C4 1.337(6) .
C3 C8 1.363(6) .
C3 N1 1.416(6) .
C4 C5 1.360(6) .
C4 H4 0.9300 .
C5 C6 1.378(6) .
C5 N2 1.397(6) .
C6 C7 1.416(7) .
C6 H6 0.9300 .
C7 C8 1.411(7) .
C7 H7 0.9300 .
C8 H8 0.9300 .
C9 O6 1.272(7) .
C9 N2 1.360(7) .
C9 C10 1.513(8) .
C10 O5 1.233(8) .
C10 O4 1.286(8) .
C11 O7 1.230(7) .
C11 O8 1.288(8) .
C11 C12 1.588(9) .
C12 O9 1.192(9) .
C12 N10 1.381(8) .
C13 C14 1.330(10) .
C13 N10 1.328(9) .
C13 C18 1.442(9) .
C14 C15 1.452(9) .
C14 H14 0.9300 .
C15 C16 1.486(10) .
C15 H15 0.9300 .
C16 C17 1.336(11) .
C16 H16 0.9300 .
C17 N3 1.335(9) .
C17 C18 1.405(8) .
C18 H18 0.9300 .
C19 O12 1.202(9) .
C19 N3 1.369(8) .
C19 C20 1.576(10) .
C20 O10 1.239(8) .
C20 O11 1.306(9) .
C21 O13 1.241(7) .
C21 O14 1.293(7) .
C21 C22 1.561(8) .
C22 N6 1.245(8) .
C22 O15 1.249(6) .
C23 N6 1.407(8) .
C23 C24 1.435(12) .
C23 C28 1.462(10) .
C24 C25 1.341(10) .
C24 H24 0.9300 .
C25 C26 1.299(9) .
C25 H25 0.9300 .
C26 C27 1.453(12) .
C26 H26 0.9300 .
C27 N11 1.435(9) .
C27 C28 1.464(9) .
C28 H28 0.9300 .
C29 N11 1.242(8) .
C29 O18 1.272(6) .
C29 C30 1.569(8) .
C30 O16 1.245(7) .
C30 O17 1.267(7) .
C31 O19 1.230(7) .
C31 O20 1.222(9) .
C31 C32 1.536(7) .
C32 O21 1.274(6) .
C32 N15 1.330(6) .
C33 C34 1.391(6) .
C33 C38 1.411(8) .
C33 N15 1.473(7) .
C34 C35 1.385(6) .
C34 H34 0.9300 .
C35 C36 1.410(7) .
C35 N8 1.450(7) .
C36 C37 1.319(7) .
C36 H36 0.9300 .
C37 C38 1.307(8) .
C37 H37 0.9300 .
C38 H38 0.9300 .
C39 O24 1.302(6) .
C39 N8 1.321(6) .
C39 C40 1.501(7) .
C40 O22 1.228(6) .
C40 O23 1.235(8) .
Mn5 O28 2.076(7) .
Mn5 O15W 2.128(7) .
Mn5 O31 2.128(7) .
Mn5 O14W 2.169(8) .
Mn5 O30 2.192(7) .
Mn5 O13W 2.264(7) .
Mn6 O25 2.128(7) 1_565
Mn6 O18W 2.180(9) .
Mn6 O34 2.195(7) .
Mn6 O16W 2.202(9) .
Mn6 O17W 2.212(7) .
Mn6 O36 2.224(6) .
O25 C41 1.268(12) .
O25 Mn6 2.128(7) 1_545
O26 C41 1.251(11) .
O27 C42 1.224(12) .
O28 C50 1.287(10) .
O29 C50 1.256(10) .
O30 C49 1.261(10) .
O31 C51 1.233(13) .
O32 C51 1.267(12) .
O33 C52 1.187(13) .
O34 C60 1.297(10) .
O35 C60 1.276(12) .
O36 C59 1.228(10) .
N4 C59 1.314(12) .
N4 C55 1.475(11) .
N4 H4A 0.8600 .
N5 C45 1.283(15) .
N5 C49 1.374(10) .
N5 H5 0.8600 .
N7 C42 1.363(12) .
N7 C43 1.413(11) .
N7 H7A 0.8600 .
N13 C52 1.347(12) .
N13 C53 1.372(14) .
N13 H13 0.8600 .
C41 C42 1.562(12) .
C43 C48 1.386(12) .
C43 C44 1.367(14) .
C44 C45 1.437(12) .
C44 H44 0.9300 .
C45 C46 1.454(13) .
C46 C47 1.442(13) .
C46 H46 0.9300 .
C47 C48 1.330(11) .
C47 H47 0.9300 .
C48 H48 0.9300 .
C49 C50 1.547(11) .
C51 C52 1.586(15) .
C53 C58 1.344(15) .
C53 C54 1.491(14) .
C54 C55 1.339(12) .
C54 H54 0.9300 .
C55 C56 1.388(11) .
C56 C57 1.369(13) .
C56 H56 0.9300 .
C57 C58 1.422(11) .
C57 H57 0.9300 .
C58 H58 0.9300 .
C59 C60 1.490(13) .
Mn5A O32A 2.012(15) .
Mn5A O14A 2.07(2) .
Mn5A O29A 2.115(16) .
Mn5A O13A 2.132(13) .
Mn5A O33A 2.147(14) .
Mn5A O15A 2.273(16) .
Mn6A O18A 2.04(2) .
Mn6A O40A 2.129(17) .
Mn6A O17A 2.191(14) .
Mn6A O16A 2.23(2) .
Mn6A O27A 2.246(11) 1_565
Mn6A O25A 2.259(14) 1_565
O25A C42A 1.376(13) .
O25A Mn6A 2.259(14) 1_545
O26A C42A 1.145(15) .
O27A C41A 1.225(16) .
O27A Mn6A 2.246(11) 1_545
O28A C50A 1.33(3) .
O29A C50A 1.21(3) .
O30A C49A 1.21(3) .
O31A C51A 1.173(18) .
O32A C51A 1.32(2) .
O33A C52A 1.264(19) .
O34A C59A 1.28(2) .
O36A C60A 1.31(2) .
O40A C59A 1.32(2) .
N4A C56A 1.32(2) .
N4A C60A 1.43(2) .
N4A H4A1 0.8600 .
N5A C46A 1.381(15) .
N5A C49A 1.43(3) .
N5A H5A 0.8600 .
N7A C41A 1.384(16) .
N7A C48A 1.504(18) .
N7A H7A1 0.8600 .
N13A C58A 1.22(3) .
N13A C52A 1.45(2) .
N13A H13A 0.8600 .
C41A C42A 1.540(16) .
C43A C44A 1.3900 .
C43A C48A 1.3900 .
C43A H43A 0.9300 .
C44A C45A 1.3900 .
C44A H44A 0.9300 .
C45A C46A 1.3900 .
C45A H45A 0.9300 .
C46A C47A 1.3900 .
C47A C48A 1.3900 .
C47A H47A 0.9300 .
C49A C50A 1.56(3) .
C51A C52A 1.556(16) .
C53A C58A 1.53(3) .
C53A C54A 1.52(3) .
C53A H53A 0.9300 .
C54A C55A 1.273(19) .
C54A H54A 0.9300 .
C55A C56A 1.42(2) .
C55A H55A 0.9300 .
C56A C57A 1.35(3) .
C57A C58A 1.33(3) .
C57A H57A 0.9300 .
C59A C60A 1.512(15) .
N8 Cu1 1.940(5) 4_554
N15 Cu3 1.940(5) 4_554
O20 Cu3 1.976(4) 4_554
O23 Cu1 1.985(4) 4_554
